data_1525652
loop_
_publ_author_name
'Belin, S.'
'Chevrel, R.'
'Sergent, M.'

_publ_section_title
;
 Single crystal structural investigation on Niy Mo6 Se8-x Sx solid
 solution: a new location of nickel counterions
;
_journal_name_full 'Journal of Solid State Chemistry'
_journal_page_first 250
_journal_page_last 258
_journal_volume 155
_journal_year 2000
_chemical_formula_sum 'Mo6 Ni1.82 S3.89 Se4.11'
_chemical_name_systematic 'Ni1.82 Mo6 (Se4.11 S3.89)'
_space_group_IT_number 148
_symmetry_space_group_name_Hall '-P 3*'
_symmetry_space_group_name_H-M 'R -3 :R'
_cell_angle_alpha 93.875
_cell_angle_beta 93.875
_cell_angle_gamma 93.875
_cell_formula_units_Z 1
_cell_length_a 6.579
_cell_length_b 6.579
_cell_length_c 6.579
_cell_volume 282.714
_citation_journal_id_ASTM JSSCBI
_cod_data_source_file Belin_JSSCBI_2000_47.cif
_cod_data_source_block Mo6Ni1.82S3.89Se4.11
_cod_original_cell_volume 282.7144
_cod_original_sg_symbol_Hall '-R 3 (-y+z,x+z,-x+y+z)'
_cod_database_code 1525652

loop_
_symmetry_equiv_pos_as_xyz
x,y,z
z,x,y
y,z,x
-x,-y,-z
-z,-x,-y
-y,-z,-x

loop_
_atom_site_label
_atom_site_type_symbol
_atom_site_fract_x
_atom_site_fract_y
_atom_site_fract_z
_atom_site_occupancy
_atom_site_U_iso_or_equiv
S2 S-2 0.19825 0.19825 0.19825 0.16 0.0
Se1 Se-2 0.3749 0.1283 0.736 0.405 0.0
Ni1 Ni+2 0.061 0.075 0.787 0.098 0.0
Ni2 Ni+2 0.0016 0.3468 0.9363 0.205 0.0
Se2 Se-2 0.19825 0.19825 0.19825 0.84 0.0
S1 S-2 0.3749 0.1283 0.736 0.595 0.0
Mo1 Mo+2 0.22173 0.40819 0.54477 1 0.0
